data_7248159
loop_
_publ_author_name
'Gavrikov, Andrey V.'
'Ilyukhin, Andrey B.'

_publ_section_title
;
 Union is strength: \p--\p stacking interactions are capable of preventing
 solid-state racemization of tris-chelate complexes
;
_journal_issue 12
_journal_name_full CrystEngComm
_journal_page_first 1677
_journal_page_last 1682
_journal_paper_doi 10.1039/D4CE00104D
_journal_volume 26
_journal_year 2024
_chemical_absolute_configuration ad
_chemical_formula_moiety 'C36 H24 N6 Zn, C12 H8 La N7 O15'
_chemical_formula_sum 'C48 H32 La N13 O15 Zn'
_chemical_formula_weight 1235.14
_space_group_IT_number 19
_space_group_name_Hall 'P 2ac 2ab'
_space_group_name_H-M_alt 'P 21 21 21'
_symmetry_cell_setting orthorhombic
_symmetry_Int_Tables_number 19
_symmetry_space_group_name_Hall 'P 2ac 2ab'
_symmetry_space_group_name_H-M 'P 21 21 21'
_atom_sites_solution_hydrogens geom
_audit_conform_dict_location ftp://ftp.iucr.org/pub/cif_core.dic
_audit_conform_dict_name cif_core.dic
_audit_conform_dict_version 2.4.3
_audit_creation_date 2022-06-14T08:36:53-00:00
_audit_creation_method 'WinGX routine CIF_UPDATE'
_audit_update_record
;
2023-09-15 deposited with the CCDC.	2024-02-14 downloaded from the CCDC.
;
_cell_angle_alpha 90
_cell_angle_beta 90
_cell_angle_gamma 90
_cell_formula_units_Z 4
_cell_length_a 12.4662(18)
_cell_length_b 17.717(3)
_cell_length_c 22.612(3)
_cell_measurement_reflns_used 9950
_cell_measurement_temperature 100(2)
_cell_measurement_theta_max 25.43
_cell_measurement_theta_min 2.19
_cell_volume 4994.2(13)
_computing_cell_refinement 'Bruker SAINT'
_computing_data_collection 'Bruker APEX3'
_computing_data_reduction 'Bruker SAINT'
_computing_molecular_graphics 'Bruker SHELXTL'
_computing_publication_material 'Bruker SHELXTL'
_computing_structure_refinement 'SHELXL-2018/3 (Sheldrick, 2018)'
_computing_structure_solution 'SHELXS-2018 (Sheldrick, 2015)'
_diffrn_ambient_temperature 100(2)
_diffrn_measured_fraction_theta_full 0.999
_diffrn_measured_fraction_theta_max 0.917
_diffrn_measurement_device_type 'Bruker AXS D8 VENTURE PHOTON III C14 IuS 3.0'
_diffrn_measurement_method '\w scans'
_diffrn_radiation_monochromator graphite
_diffrn_radiation_type MoK\a
_diffrn_radiation_wavelength 0.71073
_diffrn_reflns_av_R_equivalents 0.1808
_diffrn_reflns_av_unetI/netI 0.2838
_diffrn_reflns_Laue_measured_fraction_full 0.999
_diffrn_reflns_Laue_measured_fraction_max 0.917
_diffrn_reflns_limit_h_max 15
_diffrn_reflns_limit_h_min -15
_diffrn_reflns_limit_k_max 21
_diffrn_reflns_limit_k_min -22
_diffrn_reflns_limit_l_max 27
_diffrn_reflns_limit_l_min -27
_diffrn_reflns_number 52773
_diffrn_reflns_point_group_measured_fraction_full 0.999
_diffrn_reflns_point_group_measured_fraction_max 0.902
_diffrn_reflns_theta_full 25.242
_diffrn_reflns_theta_max 26.528
_diffrn_reflns_theta_min 2.137
_diffrn_standards_number 0
_exptl_absorpt_coefficient_mu 1.408
_exptl_absorpt_correction_T_max 0.4901
_exptl_absorpt_correction_T_min 0.3935
_exptl_absorpt_correction_type multi-scan
_exptl_absorpt_process_details
;
 SADABS 2016/2: Krause, L., Herbst-Irmer, R., Sheldrick G.M. & Stalke D.,
 J. Appl. Cryst. 48 (2015) 3-10
;
_exptl_crystal_colour colourless
_exptl_crystal_density_diffrn 1.643
_exptl_crystal_description block
_exptl_crystal_F_000 2472
_exptl_crystal_size_max 0.24
_exptl_crystal_size_mid 0.2
_exptl_crystal_size_min 0.04
_refine_diff_density_max 3.183
_refine_diff_density_min -2.87
_refine_diff_density_rms 0.268
_refine_ls_abs_structure_details
;
 Refined as an inversion twin.
;
_refine_ls_abs_structure_Flack 0.06(6)
_refine_ls_extinction_coef 0.0039(7)
_refine_ls_extinction_expression Fc^*^=kFc[1+0.001xFc^2^\l^3^/sin(2\q)]^-1/4^
_refine_ls_extinction_method 'SHELXL-2018/3 (Sheldrick 2018)'
_refine_ls_goodness_of_fit_ref 1.184
_refine_ls_hydrogen_treatment constr
_refine_ls_matrix_type full
_refine_ls_number_parameters 705
_refine_ls_number_reflns 9367
_refine_ls_number_restraints 456
_refine_ls_restrained_S_all 1.166
_refine_ls_R_factor_all 0.214
_refine_ls_R_factor_gt 0.0938
_refine_ls_shift/su_max 0
_refine_ls_shift/su_mean 0
_refine_ls_structure_factor_coef Fsqd
_refine_ls_weighting_details 'w=1/[\s^2^(Fo^2^)+(0.1000P)^2^+100.0000P] where P=(Fo^2^+2Fc^2^)/3'
_refine_ls_weighting_scheme calc
_refine_ls_wR_factor_gt 0.2497
_refine_ls_wR_factor_ref 0.2816
_reflns_Friedel_coverage 0.781
_reflns_Friedel_fraction_full 0.998
_reflns_Friedel_fraction_max 0.884
_reflns_number_gt 6994
_reflns_number_total 9367
_reflns_threshold_expression 'I > 2\s(I)'
_cod_data_source_file d4ce00104d2.cif
_cod_data_source_block ZnLaPhen_350_100K
_cod_depositor_comments 'Adding full bibliography for 7248144--7248174.cif.'
_cod_database_code 7248159
_shelx_estimated_absorpt_t_min 0.729
_shelx_estimated_absorpt_t_max 0.946

loop_
_symmetry_equiv_pos_as_xyz
'x, y, z'
'-x+1/2, -y, z+1/2'
'-x, y+1/2, -z+1/2'
'x+1/2, -y+1/2, -z'

loop_
_atom_site_label
_atom_site_type_symbol
_atom_site_fract_x
_atom_site_fract_y
_atom_site_fract_z
_atom_site_U_iso_or_equiv
_atom_site_adp_type
_atom_site_occupancy
_atom_site_site_symmetry_order
_atom_site_calc_flag
_atom_site_refinement_flags_posn
_atom_site_refinement_flags_adp
_atom_site_refinement_flags_occupancy
_atom_site_disorder_assembly
_atom_site_disorder_group
La1 La 0.62374(10) 0.50668(7) 0.48325(5) 0.0227(4) Uani 1 1 d . . . . .
Zn1 Zn 0.2444(2) 0.47440(14) 0.70838(11) 0.0240(6) Uani 1 1 d . . . . .
O1 O 0.6969(13) 0.3803(8) 0.5287(7) 0.027(4) Uani 1 1 d . U . . .
O2 O 0.5636(17) 0.4255(10) 0.5774(8) 0.039(5) Uani 1 1 d . U . . .
O3 O 0.6260(18) 0.3125(11) 0.5995(9) 0.049(5) Uani 1 1 d . U . . .
O4 O 0.6855(13) 0.5628(8) 0.3818(7) 0.022(3) Uani 1 1 d . U . . .
O5 O 0.5324(13) 0.5038(10) 0.3755(6) 0.032(4) Uani 1 1 d . U . . .
O6 O 0.6112(17) 0.5486(10) 0.2962(8) 0.041(4) Uani 1 1 d . U . . .
O7 O 0.4169(13) 0.4960(10) 0.4844(7) 0.035(4) Uani 1 1 d . U . . .
O8 O 0.4889(14) 0.3879(9) 0.4623(7) 0.028(4) Uani 1 1 d . U . . .
O9 O 0.3145(16) 0.3970(11) 0.4656(8) 0.041(5) Uani 1 1 d . U . . .
O10 O 0.5486(13) 0.5851(9) 0.5783(7) 0.023(3) Uani 1 1 d . U . . .
O11 O 0.7131(12) 0.5437(9) 0.5842(7) 0.023(3) Uani 1 1 d . U . . .
O12 O 0.6512(17) 0.6179(10) 0.6522(8) 0.043(5) Uani 1 1 d . U . . .
O13 O 0.6767(15) 0.6538(9) 0.4905(7) 0.033(4) Uani 1 1 d . U . . .
O14 O 0.5214(14) 0.6302(9) 0.4563(7) 0.029(4) Uani 1 1 d . U . . .
O15 O 0.5683(16) 0.7471(9) 0.4757(9) 0.044(5) Uani 1 1 d . U . . .
N1 N 0.2294(16) 0.4003(11) 0.7827(9) 0.027(4) Uani 1 1 d . U . . .
N2 N 0.4027(15) 0.4630(11) 0.7418(9) 0.029(5) Uani 1 1 d . U . . .
N3 N 0.2062(17) 0.5770(12) 0.7578(9) 0.030(5) Uani 1 1 d . U . . .
N4 N 0.2719(16) 0.5633(10) 0.6458(8) 0.025(4) Uani 1 1 d . U . . .
N5 N 0.2663(17) 0.3841(10) 0.6425(9) 0.027(4) Uani 1 1 d . U . . .
N6 N 0.0867(16) 0.4604(10) 0.6755(8) 0.024(4) Uani 1 1 d . U . . .
N7 N 0.8416(14) 0.5083(12) 0.4748(8) 0.031(4) Uani 1 1 d . U . . .
N8 N 0.7262(17) 0.4105(11) 0.4023(9) 0.028(5) Uani 1 1 d . U . . .
N9 N 0.6319(19) 0.3731(10) 0.5711(8) 0.029(4) Uani 1 1 d . U . . .
N10 N 0.6106(17) 0.5395(11) 0.3513(8) 0.027(4) Uani 1 1 d . U . . .
N11 N 0.4069(16) 0.4273(11) 0.4719(9) 0.028(5) Uani 1 1 d . U . . .
N12 N 0.6335(19) 0.5844(10) 0.6064(8) 0.027(4) Uani 1 1 d . U . . .
N13 N 0.595(2) 0.6787(12) 0.4759(9) 0.038(5) Uani 1 1 d . U . . .
C1 C 0.129(3) 0.3661(15) 0.8009(13) 0.044(7) Uani 1 1 d . U . . .
H1A H 0.06394 0.37793 0.781093 0.053 Uiso 1 1 calc R U . . .
C2 C 0.130(3) 0.3156(16) 0.8478(13) 0.051(7) Uani 1 1 d . U . . .
H2A H 0.06494 0.292317 0.859702 0.062 Uiso 1 1 calc R U . . .
C3 C 0.225(3) 0.2983(17) 0.8780(14) 0.051(8) Uani 1 1 d . U . . .
H3A H 0.224693 0.26574 0.911412 0.061 Uiso 1 1 calc R U . . .
C4 C 0.320(2) 0.3299(15) 0.8579(11) 0.035(6) Uani 1 1 d . U . . .
C5 C 0.430(3) 0.3179(18) 0.8818(13) 0.052(8) Uani 1 1 d . U . . .
H5A H 0.436834 0.2822 0.912964 0.062 Uiso 1 1 calc R U . . .
C6 C 0.518(3) 0.3511(18) 0.8646(13) 0.051(8) Uani 1 1 d . U . . .
H6A H 0.583282 0.343218 0.885368 0.061 Uiso 1 1 calc R U . . .
C7 C 0.515(3) 0.4002(17) 0.8133(13) 0.047(7) Uani 1 1 d . U . . .
C8 C 0.605(3) 0.4379(17) 0.7900(16) 0.057(8) Uani 1 1 d . U . . .
H8A H 0.67371 0.429163 0.806349 0.069 Uiso 1 1 calc R U . . .
C9 C 0.594(2) 0.4860(14) 0.7449(12) 0.035(6) Uani 1 1 d . U . . .
H9A H 0.6544 0.510903 0.728647 0.043 Uiso 1 1 calc R U . . .
C10 C 0.4856(19) 0.4997(14) 0.7208(10) 0.030(5) Uani 1 1 d . U . . .
H10A H 0.475999 0.535396 0.689821 0.036 Uiso 1 1 calc R U . . .
C11 C 0.413(2) 0.4170(13) 0.7872(11) 0.027(5) Uani 1 1 d . U . . .
C12 C 0.315(2) 0.3812(15) 0.8089(11) 0.033(6) Uani 1 1 d . U . . .
C13 C 0.170(2) 0.5839(15) 0.8119(11) 0.033(6) Uani 1 1 d . U . . .
H13A H 0.159927 0.539132 0.834327 0.04 Uiso 1 1 calc R U . . .
C14 C 0.147(2) 0.6535(16) 0.8391(13) 0.041(7) Uani 1 1 d . U . . .
H14A H 0.128867 0.655946 0.879878 0.049 Uiso 1 1 calc R U . . .
C15 C 0.150(2) 0.7183(16) 0.8049(12) 0.044(7) Uani 1 1 d . U . . .
H15A H 0.127471 0.765529 0.820513 0.053 Uiso 1 1 calc R U . . .
C16 C 0.186(2) 0.7123(14) 0.7477(11) 0.033(6) Uani 1 1 d . U . . .
C17 C 0.194(3) 0.7764(15) 0.7075(12) 0.042(6) Uani 1 1 d . U . . .
H17A H 0.176123 0.825152 0.721957 0.05 Uiso 1 1 calc R U . . .
C18 C 0.224(3) 0.7695(17) 0.6512(13) 0.046(7) Uani 1 1 d . U . . .
H18A H 0.228882 0.813061 0.62682 0.055 Uiso 1 1 calc R U . . .
C19 C 0.251(2) 0.6961(13) 0.6270(11) 0.034(6) Uani 1 1 d . U . . .
C20 C 0.283(2) 0.6849(14) 0.5687(11) 0.030(6) Uani 1 1 d . U . . .
H20A H 0.287666 0.726812 0.542641 0.036 Uiso 1 1 calc R U . . .
C21 C 0.308(2) 0.6165(13) 0.5489(11) 0.029(5) Uani 1 1 d . U . . .
H21A H 0.328125 0.608637 0.508744 0.035 Uiso 1 1 calc R U . . .
C22 C 0.305(2) 0.5551(13) 0.5899(11) 0.028(5) Uani 1 1 d . U . . .
H22A H 0.326919 0.506458 0.576892 0.034 Uiso 1 1 calc R U . . .
C23 C 0.247(2) 0.6327(12) 0.6645(10) 0.022(5) Uani 1 1 d . U . . .
C24 C 0.2142(18) 0.6411(13) 0.7254(10) 0.024(5) Uani 1 1 d . U . . .
C25 C 0.353(2) 0.3509(14) 0.6261(11) 0.035(6) Uani 1 1 d . U . . .
H25A H 0.418475 0.364458 0.644259 0.042 Uiso 1 1 calc R U . . .
C26 C 0.353(2) 0.2947(13) 0.5817(11) 0.030(6) Uani 1 1 d . U . . .
H26A H 0.41707 0.269378 0.571246 0.036 Uiso 1 1 calc R U . . .
C27 C 0.257(3) 0.2773(14) 0.5541(12) 0.039(6) Uani 1 1 d . U . . .
H27A H 0.25607 0.240646 0.523457 0.047 Uiso 1 1 calc R U . . .
C28 C 0.164(2) 0.3131(13) 0.5708(11) 0.029(6) Uani 1 1 d . U . . .
C29 C 0.060(2) 0.2957(14) 0.5451(12) 0.036(6) Uani 1 1 d . U . . .
H29A H 0.053579 0.258313 0.515172 0.044 Uiso 1 1 calc R U . . .
C30 C -0.023(3) 0.3306(15) 0.5629(12) 0.040(7) Uani 1 1 d . U . . .
H30A H -0.090177 0.317439 0.545986 0.048 Uiso 1 1 calc R U . . .
C31 C -0.021(2) 0.3877(14) 0.6064(11) 0.033(6) Uani 1 1 d . U . . .
C32 C -0.114(2) 0.4312(12) 0.6219(11) 0.031(5) Uani 1 1 d . U . . .
H32A H -0.182227 0.422533 0.604208 0.037 Uiso 1 1 calc R U . . .
C33 C -0.099(2) 0.4863(18) 0.6642(12) 0.049(7) Uani 1 1 d . U . . .
H33A H -0.157788 0.516445 0.676555 0.059 Uiso 1 1 calc R U . . .
C34 C -0.001(2) 0.4981(16) 0.6883(10) 0.038(6) Uani 1 1 d . U . . .
H34A H 0.004421 0.537033 0.717075 0.046 Uiso 1 1 calc R U . . .
C35 C 0.071(2) 0.4043(14) 0.6325(10) 0.027(5) Uani 1 1 d . U . . .
C36 C 0.169(2) 0.3655(13) 0.6170(11) 0.028(5) Uani 1 1 d . U . . .
C37 C 0.902(2) 0.5553(15) 0.5064(10) 0.033(6) Uani 1 1 d . U . . .
H37A H 0.866013 0.591258 0.53037 0.04 Uiso 1 1 calc R U . . .
C38 C 1.015(2) 0.5564(15) 0.5075(11) 0.036(6) Uani 1 1 d . U . . .
H38A H 1.052294 0.590608 0.532328 0.043 Uiso 1 1 calc R U . . .
C39 C 1.069(2) 0.5065(16) 0.4716(11) 0.038(6) Uani 1 1 d . U . . .
H39A H 1.145296 0.505745 0.471989 0.046 Uiso 1 1 calc R U . . .
C40 C 1.015(2) 0.4591(15) 0.4360(13) 0.039(6) Uani 1 1 d . U . . .
C41 C 1.066(3) 0.4128(17) 0.3919(14) 0.051(8) Uani 1 1 d . U . . .
H41A H 1.142624 0.411665 0.390181 0.062 Uiso 1 1 calc R U . . .
C42 C 1.009(3) 0.3701(18) 0.3521(13) 0.045(7) Uani 1 1 d . U . . .
H42A H 1.045794 0.3402 0.323689 0.054 Uiso 1 1 calc R U . . .
C43 C 0.890(3) 0.3706(17) 0.3536(14) 0.050(7) Uani 1 1 d . U . . .
C44 C 0.834(3) 0.3292(16) 0.3135(13) 0.047(7) Uani 1 1 d . U . . .
H44A H 0.86982 0.300158 0.284124 0.057 Uiso 1 1 calc R U . . .
C45 C 0.720(3) 0.3311(16) 0.3173(14) 0.050(8) Uani 1 1 d . U . . .
H45A H 0.677007 0.305948 0.288738 0.06 Uiso 1 1 calc R U . . .
C46 C 0.671(3) 0.3717(16) 0.3650(12) 0.044(7) Uani 1 1 d . U . . .
H46A H 0.595568 0.369762 0.369356 0.053 Uiso 1 1 calc R U . . .
C47 C 0.836(2) 0.4120(14) 0.3968(11) 0.030(5) Uani 1 1 d . U . . .
C48 C 0.902(2) 0.4612(15) 0.4375(12) 0.036(6) Uani 1 1 d . U . . .

loop_
_atom_site_aniso_label
_atom_site_aniso_U_11
_atom_site_aniso_U_22
_atom_site_aniso_U_33
_atom_site_aniso_U_23
_atom_site_aniso_U_13
_atom_site_aniso_U_12
La1 0.0172(6) 0.0252(6) 0.0257(6) 0.0001(5) 0.0012(6) 0.0002(6)
Zn1 0.0156(13) 0.0297(14) 0.0268(13) 0.0023(10) 0.0015(12) -0.0021(11)
O1 0.020(8) 0.025(7) 0.034(8) 0.005(6) -0.004(7) -0.002(6)
O2 0.047(10) 0.033(8) 0.037(8) 0.006(7) -0.010(8) -0.007(8)
O3 0.039(11) 0.054(10) 0.053(11) 0.020(8) -0.001(10) -0.023(11)
O4 0.017(8) 0.026(7) 0.023(7) 0.000(6) 0.001(6) 0.002(6)
O5 0.028(8) 0.036(8) 0.031(7) -0.002(7) 0.000(6) 0.003(8)
O6 0.047(11) 0.045(9) 0.031(8) 0.009(7) -0.008(9) -0.014(9)
O7 0.032(8) 0.042(8) 0.031(7) -0.013(8) 0.002(6) -0.002(7)
O8 0.019(8) 0.030(7) 0.034(8) -0.003(6) -0.002(6) 0.002(7)
O9 0.033(10) 0.051(10) 0.039(10) 0.009(8) -0.003(8) -0.028(9)
O10 0.010(7) 0.031(7) 0.029(7) -0.007(6) 0.001(6) 0.009(6)
O11 0.014(7) 0.026(7) 0.029(7) 0.000(6) -0.012(6) 0.007(6)
O12 0.051(13) 0.045(10) 0.033(9) -0.006(8) -0.006(9) -0.003(9)
O13 0.041(9) 0.031(7) 0.026(7) -0.001(6) 0.006(7) 0.021(7)
O14 0.027(9) 0.027(7) 0.032(7) 0.000(6) 0.001(7) -0.010(7)
O15 0.042(11) 0.032(8) 0.057(11) -0.006(9) 0.013(10) 0.002(8)
N1 0.017(9) 0.030(8) 0.032(9) 0.006(7) -0.004(8) -0.001(7)
N2 0.014(9) 0.039(9) 0.033(9) -0.007(7) -0.004(7) -0.007(7)
N3 0.021(9) 0.040(9) 0.029(9) -0.007(7) -0.011(8) -0.006(8)
N4 0.024(9) 0.022(8) 0.028(8) 0.000(6) -0.001(7) -0.009(7)
N5 0.027(10) 0.020(8) 0.033(9) 0.001(7) 0.006(8) -0.001(8)
N6 0.021(9) 0.024(8) 0.027(8) 0.004(7) -0.009(7) 0.007(7)
N7 0.019(8) 0.039(9) 0.034(8) 0.004(8) 0.010(7) -0.001(8)
N8 0.022(9) 0.026(8) 0.036(9) 0.008(7) -0.003(8) 0.004(8)
N9 0.039(10) 0.027(8) 0.021(8) 0.006(6) -0.011(8) -0.002(8)
N10 0.023(9) 0.031(8) 0.029(8) 0.003(7) 0.001(8) 0.008(8)
N11 0.018(9) 0.036(9) 0.030(9) 0.004(7) 0.008(7) 0.004(7)
N12 0.032(10) 0.025(8) 0.026(8) -0.009(6) -0.004(8) -0.011(8)
N13 0.048(11) 0.037(9) 0.027(9) 0.007(8) -0.008(9) -0.004(9)
C1 0.037(12) 0.044(10) 0.052(11) 0.010(9) 0.006(11) -0.002(10)
C2 0.057(13) 0.048(11) 0.050(12) 0.003(9) 0.011(11) -0.005(11)
C3 0.058(14) 0.050(12) 0.045(12) 0.005(10) 0.000(11) -0.001(11)
C4 0.041(12) 0.038(10) 0.025(10) 0.002(8) 0.007(9) 0.002(9)
C5 0.066(14) 0.052(12) 0.037(11) 0.010(10) -0.007(11) 0.010(11)
C6 0.056(13) 0.054(12) 0.042(11) 0.005(10) -0.022(11) 0.017(11)
C7 0.053(13) 0.045(11) 0.043(11) -0.002(9) -0.001(10) -0.004(10)
C8 0.050(13) 0.057(12) 0.066(13) -0.001(11) -0.003(11) 0.009(11)
C9 0.025(10) 0.030(10) 0.051(11) -0.006(9) -0.001(9) -0.002(9)
C10 0.030(10) 0.020(8) 0.040(9) 0.002(8) 0.014(8) 0.009(9)
C11 0.026(10) 0.025(9) 0.029(9) -0.005(8) 0.001(8) 0.006(8)
C12 0.034(11) 0.035(10) 0.030(10) 0.004(8) 0.001(9) 0.003(9)
C13 0.022(10) 0.043(10) 0.034(10) 0.000(9) 0.009(9) -0.005(9)
C14 0.038(13) 0.046(11) 0.039(11) -0.006(9) 0.005(10) 0.006(10)
C15 0.045(13) 0.043(11) 0.045(11) -0.006(9) 0.005(10) 0.011(10)
C16 0.029(11) 0.036(10) 0.034(10) -0.002(9) 0.004(9) -0.006(9)
C17 0.057(13) 0.030(10) 0.038(11) 0.002(9) -0.002(10) 0.003(10)
C18 0.047(13) 0.045(11) 0.046(11) 0.000(9) 0.000(10) 0.004(10)
C19 0.038(11) 0.029(9) 0.036(10) -0.006(8) -0.006(10) -0.003(9)
C20 0.023(11) 0.031(9) 0.037(10) 0.004(8) -0.004(9) -0.006(9)
C21 0.027(11) 0.034(10) 0.027(9) 0.009(8) 0.001(9) 0.005(9)
C22 0.024(10) 0.023(9) 0.039(10) 0.002(8) -0.009(9) 0.003(8)
C23 0.015(9) 0.024(9) 0.028(9) 0.000(7) -0.003(8) -0.007(8)
C24 0.010(9) 0.031(9) 0.032(10) 0.006(8) 0.014(8) 0.000(8)
C25 0.032(12) 0.040(10) 0.033(10) -0.005(8) -0.001(9) -0.005(9)
C26 0.019(11) 0.034(9) 0.036(10) 0.002(8) 0.000(9) 0.008(8)
C27 0.046(12) 0.032(10) 0.038(10) 0.005(8) -0.005(10) -0.005(10)
C28 0.029(11) 0.031(10) 0.029(10) -0.003(8) -0.009(9) -0.002(9)
C29 0.044(12) 0.030(10) 0.035(10) -0.010(8) -0.002(10) -0.006(10)
C30 0.043(12) 0.040(11) 0.038(11) -0.004(9) -0.006(10) -0.006(10)
C31 0.033(11) 0.034(10) 0.032(10) 0.001(8) 0.002(9) -0.004(9)
C32 0.022(10) 0.033(9) 0.037(10) 0.014(8) 0.003(9) 0.009(9)
C33 0.041(12) 0.057(12) 0.050(11) 0.002(10) -0.001(10) -0.001(11)
C34 0.047(11) 0.033(10) 0.034(9) -0.020(9) -0.004(9) 0.003(10)
C35 0.022(10) 0.033(10) 0.026(9) 0.008(8) -0.003(8) 0.001(9)
C36 0.028(11) 0.025(9) 0.031(10) -0.004(8) 0.003(9) 0.002(8)
C37 0.028(11) 0.048(10) 0.023(9) 0.001(8) 0.000(8) -0.001(9)
C38 0.027(11) 0.051(11) 0.031(10) 0.007(9) -0.007(9) -0.003(9)
C39 0.025(10) 0.048(11) 0.042(10) 0.011(10) -0.005(9) 0.003(10)
C40 0.036(11) 0.035(10) 0.047(11) 0.003(9) 0.018(10) 0.002(9)
C41 0.050(13) 0.046(12) 0.059(13) 0.007(10) 0.010(11) -0.002(11)
C42 0.038(12) 0.059(12) 0.039(11) 0.002(10) 0.007(10) 0.004(11)
C43 0.047(13) 0.049(11) 0.052(12) 0.003(10) 0.003(11) -0.008(11)
C44 0.054(13) 0.043(11) 0.045(11) 0.005(9) 0.012(10) 0.010(10)
C45 0.064(14) 0.041(11) 0.046(12) -0.002(9) 0.000(11) 0.013(10)
C46 0.053(13) 0.047(11) 0.032(10) -0.006(9) 0.015(10) 0.016(10)
C47 0.022(10) 0.035(10) 0.035(10) 0.002(8) 0.005(9) 0.002(9)
C48 0.030(11) 0.039(10) 0.041(10) 0.010(9) -0.004(9) 0.007(9)

loop_
_atom_type_symbol
_atom_type_description
_atom_type_scat_dispersion_real
_atom_type_scat_dispersion_imag
_atom_type_scat_source
C C 0.0033 0.0016 'International Tables Vol C Tables 4.2.6.8 and 6.1.1.4'
H H 0 0 'International Tables Vol C Tables 4.2.6.8 and 6.1.1.4'
La La -0.2871 2.4523 'International Tables Vol C Tables 4.2.6.8 and 6.1.1.4'
N N 0.0061 0.0033 'International Tables Vol C Tables 4.2.6.8 and 6.1.1.4'
Zn Zn 0.2839 1.4301 'International Tables Vol C Tables 4.2.6.8 and 6.1.1.4'
O O 0.0106 0.006 'International Tables Vol C Tables 4.2.6.8 and 6.1.1.4'

loop_
_geom_angle_atom_site_label_1
_geom_angle_atom_site_label_2
_geom_angle_atom_site_label_3
_geom_angle
_geom_angle_site_symmetry_1
_geom_angle_site_symmetry_3
_geom_angle_publ_flag
O7 La1 O14 64.9(5) . . ?
O7 La1 O4 109.3(5) . . ?
O14 La1 O4 67.7(5) . . ?
O7 La1 O11 115.6(5) . . ?
O14 La1 O11 101.6(5) . . ?
O4 La1 O11 122.9(5) . . ?
O7 La1 O1 106.2(5) . . ?
O14 La1 O1 167.8(5) . . ?
O4 La1 O1 124.4(5) . . ?
O11 La1 O1 74.1(5) . . ?
O7 La1 O2 70.9(6) . . ?
O14 La1 O2 120.0(6) . . ?
O4 La1 O2 169.8(5) . . ?
O11 La1 O2 64.0(5) . . ?
O1 La1 O2 47.8(6) . . ?
O7 La1 O5 65.5(5) . . ?
O14 La1 O5 66.2(5) . . ?
O4 La1 O5 48.5(5) . . ?
O11 La1 O5 166.6(5) . . ?
O1 La1 O5 119.0(5) . . ?
O2 La1 O5 126.3(6) . . ?
O7 La1 O13 108.3(5) . . ?
O14 La1 O13 47.3(5) . . ?
O4 La1 O13 67.3(5) . . ?
O11 La1 O13 66.5(5) . . ?
O1 La1 O13 135.7(5) . . ?
O2 La1 O13 122.7(5) . . ?
O5 La1 O13 100.2(5) . . ?
O7 La1 N7 175.0(5) . . ?
O14 La1 N7 117.6(6) . . ?
O4 La1 N7 69.0(5) . . ?
O11 La1 N7 68.6(5) . . ?
O1 La1 N7 71.9(6) . . ?
O2 La1 N7 109.9(6) . . ?
O5 La1 N7 111.0(5) . . ?
O13 La1 N7 75.5(6) . . ?
O7 La1 O10 71.7(5) . . ?
O14 La1 O10 65.7(5) . . ?
O4 La1 O10 126.8(5) . . ?
O11 La1 O10 48.1(5) . . ?
O1 La1 O10 104.2(5) . . ?
O2 La1 O10 63.3(5) . . ?
O5 La1 O10 125.3(5) . . ?
O13 La1 O10 62.8(5) . . ?
N7 La1 O10 113.2(5) . . ?
O7 La1 O8 48.1(5) . . ?
O14 La1 O8 107.8(5) . . ?
O4 La1 O8 108.7(5) . . ?
O11 La1 O8 127.2(5) . . ?
O1 La1 O8 68.0(5) . . ?
O2 La1 O8 63.4(5) . . ?
O5 La1 O8 64.4(5) . . ?
O13 La1 O8 154.9(5) . . ?
N7 La1 O8 127.5(6) . . ?
O10 La1 O8 108.5(5) . . ?
O7 La1 N8 114.6(6) . . ?
O14 La1 N8 125.5(5) . . ?
O4 La1 N8 61.6(5) . . ?
O11 La1 N8 121.7(5) . . ?
O1 La1 N8 65.2(5) . . ?
O2 La1 N8 108.7(6) . . ?
O5 La1 N8 65.8(5) . . ?
O13 La1 N8 121.0(5) . . ?
N7 La1 N8 60.4(6) . . ?
O10 La1 N8 168.4(5) . . ?
O8 La1 N8 72.5(5) . . ?
N6 Zn1 N2 167.8(7) . . ?
N6 Zn1 N1 97.0(7) . . ?
N2 Zn1 N1 75.1(8) . . ?
N6 Zn1 N4 90.2(7) . . ?
N2 Zn1 N4 99.0(8) . . ?
N1 Zn1 N4 169.2(7) . . ?
N6 Zn1 N3 94.3(7) . . ?
N2 Zn1 N3 95.7(8) . . ?
N1 Zn1 N3 95.1(8) . . ?
N4 Zn1 N3 76.2(7) . . ?
N6 Zn1 N5 78.0(8) . . ?
N2 Zn1 N5 93.2(8) . . ?
N1 Zn1 N5 95.5(7) . . ?
N4 Zn1 N5 93.8(7) . . ?
N3 Zn1 N5 167.5(7) . . ?
N9 O1 La1 99.2(12) . . ?
N9 O2 La1 96.7(14) . . ?
N10 O4 La1 98.1(12) . . ?
N10 O5 La1 93.2(12) . . ?
N11 O7 La1 99.7(13) . . ?
N11 O8 La1 92.4(12) . . ?
N12 O10 La1 96.0(12) . . ?
N12 O11 La1 98.4(11) . . ?
N13 O13 La1 97.9(15) . . ?
N13 O14 La1 97.2(13) . . ?
C12 N1 C1 119(2) . . ?
C12 N1 Zn1 117.3(17) . . ?
C1 N1 Zn1 123.7(17) . . ?
C10 N2 C11 121(2) . . ?
C10 N2 Zn1 123.9(17) . . ?
C11 N2 Zn1 115.3(16) . . ?
C13 N3 C24 117(2) . . ?
C13 N3 Zn1 129.0(18) . . ?
C24 N3 Zn1 113.8(15) . . ?
C23 N4 C22 118.2(19) . . ?
C23 N4 Zn1 115.4(15) . . ?
C22 N4 Zn1 126.3(15) . . ?
C25 N5 C36 120(2) . . ?
C25 N5 Zn1 129.3(18) . . ?
C36 N5 Zn1 110.2(15) . . ?
C34 N6 C35 113(2) . . ?
C34 N6 Zn1 129.5(16) . . ?
C35 N6 Zn1 117.0(15) . . ?
C37 N7 C48 113(2) . . ?
C37 N7 La1 122.3(16) . . ?
C48 N7 La1 124.6(16) . . ?
C46 N8 C47 119(2) . . ?
C46 N8 La1 120.7(18) . . ?
C47 N8 La1 120.1(16) . . ?
O3 N9 O1 121(2) . . ?
O3 N9 O2 122(2) . . ?
O1 N9 O2 116.2(17) . . ?
O4 N10 O6 121(2) . . ?
O4 N10 O5 120.1(18) . . ?
O6 N10 O5 119.4(19) . . ?
O4 N10 La1 58.3(10) . . ?
O6 N10 La1 175.0(16) . . ?
O5 N10 La1 61.9(10) . . ?
O7 N11 O8 119.8(19) . . ?
O7 N11 O9 121.5(19) . . ?
O8 N11 O9 118.6(19) . . ?
O7 N11 La1 56.5(11) . . ?
O8 N11 La1 63.4(11) . . ?
O9 N11 La1 177.1(15) . . ?
O12 N12 O10 126(2) . . ?
O12 N12 O11 117(2) . . ?
O10 N12 O11 117.0(16) . . ?
O13 N13 O15 127(2) . . ?
O13 N13 O14 117(2) . . ?
O15 N13 O14 116(2) . . ?
C2 C1 N1 119(3) . . ?
C2 C1 H1A 120.7 . . ?
N1 C1 H1A 120.7 . . ?
C1 C2 C3 121(3) . . ?
C1 C2 H2A 119.3 . . ?
C3 C2 H2A 119.3 . . ?
C4 C3 C2 118(3) . . ?
C4 C3 H3A 120.9 . . ?
C2 C3 H3A 120.9 . . ?
C3 C4 C12 118(3) . . ?
C3 C4 C5 127(2) . . ?
C12 C4 C5 115(3) . . ?
C6 C5 C4 127(3) . . ?
C6 C5 H5A 116.6 . . ?
C4 C5 H5A 116.6 . . ?
C5 C6 C7 119(3) . . ?
C5 C6 H6A 120.3 . . ?
C7 C6 H6A 120.3 . . ?
C8 C7 C11 117(3) . . ?
C8 C7 C6 125(3) . . ?
C11 C7 C6 118(3) . . ?
C9 C8 C7 121(3) . . ?
C9 C8 H8A 119.7 . . ?
C7 C8 H8A 119.7 . . ?
C8 C9 C10 119(3) . . ?
C8 C9 H9A 120.6 . . ?
C10 C9 H9A 120.6 . . ?
N2 C10 C9 120(2) . . ?
N2 C10 H10A 119.8 . . ?
C9 C10 H10A 119.8 . . ?
N2 C11 C7 122(2) . . ?
N2 C11 C12 117(2) . . ?
C7 C11 C12 121(2) . . ?
N1 C12 C4 125(3) . . ?
N1 C12 C11 115(2) . . ?
C4 C12 C11 120(2) . . ?
N3 C13 C14 124(3) . . ?
N3 C13 H13A 118 . . ?
C14 C13 H13A 118 . . ?
C15 C14 C13 118(3) . . ?
C15 C14 H14A 120.8 . . ?
C13 C14 H14A 120.8 . . ?
C16 C15 C14 118(3) . . ?
C16 C15 H15A 121 . . ?
C14 C15 H15A 121 . . ?
C15 C16 C24 119(2) . . ?
C15 C16 C17 123(2) . . ?
C24 C16 C17 117(2) . . ?
C18 C17 C16 123(3) . . ?
C18 C17 H17A 118.6 . . ?
C16 C17 H17A 118.6 . . ?
C17 C18 C19 120(3) . . ?
C17 C18 H18A 119.8 . . ?
C19 C18 H18A 119.8 . . ?
C20 C19 C23 118(2) . . ?
C20 C19 C18 123(2) . . ?
C23 C19 C18 119(2) . . ?
C21 C20 C19 121(2) . . ?
C21 C20 H20A 119.4 . . ?
C19 C20 H20A 119.4 . . ?
C20 C21 C22 118(2) . . ?
C20 C21 H21A 121.1 . . ?
C22 C21 H21A 121.1 . . ?
N4 C22 C21 123(2) . . ?
N4 C22 H22A 118.7 . . ?
C21 C22 H22A 118.7 . . ?
N4 C23 C19 122(2) . . ?
N4 C23 C24 117.6(19) . . ?
C19 C23 C24 120(2) . . ?
N3 C24 C16 123(2) . . ?
N3 C24 C23 117(2) . . ?
C16 C24 C23 120(2) . . ?
N5 C25 C26 122(3) . . ?
N5 C25 H25A 119 . . ?
C26 C25 H25A 119 . . ?
C27 C26 C25 119(2) . . ?
C27 C26 H26A 120.7 . . ?
C25 C26 H26A 120.7 . . ?
C26 C27 C28 120(2) . . ?
C26 C27 H27A 119.9 . . ?
C28 C27 H27A 119.9 . . ?
C27 C28 C36 118(2) . . ?
C27 C28 C29 123(2) . . ?
C36 C28 C29 118(2) . . ?
C30 C29 C28 120(2) . . ?
C30 C29 H29A 120.1 . . ?
C28 C29 H29A 120.1 . . ?
C29 C30 C31 124(3) . . ?
C29 C30 H30A 117.9 . . ?
C31 C30 H30A 117.9 . . ?
C35 C31 C30 119(3) . . ?
C35 C31 C32 118(2) . . ?
C30 C31 C32 123(3) . . ?
C33 C32 C31 116(3) . . ?
C33 C32 H32A 122 . . ?
C31 C32 H32A 122 . . ?
C34 C33 C32 121(3) . . ?
C34 C33 H33A 119.5 . . ?
C32 C33 H33A 119.5 . . ?
N6 C34 C33 126(2) . . ?
N6 C34 H34A 117.2 . . ?
C33 C34 H34A 117.2 . . ?
C31 C35 N6 126(2) . . ?
C31 C35 C36 121(2) . . ?
N6 C35 C36 113(2) . . ?
N5 C36 C28 120(2) . . ?
N5 C36 C35 122(2) . . ?
C28 C36 C35 118(2) . . ?
N7 C37 C38 126(2) . . ?
N7 C37 H37A 117.1 . . ?
C38 C37 H37A 117.1 . . ?
C39 C38 C37 118(2) . . ?
C39 C38 H38A 120.9 . . ?
C37 C38 H38A 120.9 . . ?
C40 C39 C38 121(3) . . ?
C40 C39 H39A 119.7 . . ?
C38 C39 H39A 119.7 . . ?
C39 C40 C48 118(2) . . ?
C39 C40 C41 123(3) . . ?
C48 C40 C41 118(3) . . ?
C42 C41 C40 122(3) . . ?
C42 C41 H41A 118.8 . . ?
C40 C41 H41A 118.8 . . ?
C41 C42 C43 120(3) . . ?
C41 C42 H42A 120 . . ?
C43 C42 H42A 120 . . ?
C44 C43 C47 120(3) . . ?
C44 C43 C42 120(3) . . ?
C47 C43 C42 120(3) . . ?
C43 C44 C45 117(3) . . ?
C43 C44 H44A 121.4 . . ?
C45 C44 H44A 121.4 . . ?
C44 C45 C46 119(3) . . ?
C44 C45 H45A 120.7 . . ?
C46 C45 H45A 120.7 . . ?
N8 C46 C45 123(3) . . ?
N8 C46 H46A 118.7 . . ?
C45 C46 H46A 118.7 . . ?
N8 C47 C43 122(3) . . ?
N8 C47 C48 120(2) . . ?
C43 C47 C48 118(2) . . ?
N7 C48 C40 124(2) . . ?
N7 C48 C47 115(2) . . ?
C40 C48 C47 121(2) . . ?

loop_
_geom_bond_atom_site_label_1
_geom_bond_atom_site_label_2
_geom_bond_distance
_geom_bond_site_symmetry_2
_geom_bond_publ_flag
La1 O7 2.586(16) . ?
La1 O14 2.605(17) . ?
La1 O4 2.616(15) . ?
La1 O11 2.624(14) . ?
La1 O1 2.628(15) . ?
La1 O2 2.676(18) . ?
La1 O5 2.690(15) . ?
La1 O13 2.694(16) . ?
La1 N7 2.722(18) . ?
La1 O10 2.725(15) . ?
La1 O8 2.735(17) . ?
La1 N8 2.81(2) . ?
Zn1 N6 2.116(19) . ?
Zn1 N2 2.122(19) . ?
Zn1 N1 2.140(19) . ?
Zn1 N4 2.146(18) . ?
Zn1 N3 2.19(2) . ?
Zn1 N5 2.203(19) . ?
O1 N9 1.26(3) . ?
O2 N9 1.27(3) . ?
O3 N9 1.25(2) . ?
O4 N10 1.23(2) . ?
O5 N10 1.29(3) . ?
O6 N10 1.26(2) . ?
O7 N11 1.25(3) . ?
O8 N11 1.26(2) . ?
O9 N11 1.28(3) . ?
O10 N12 1.23(3) . ?
O11 N12 1.32(3) . ?
O12 N12 1.21(2) . ?
O13 N13 1.15(3) . ?
O14 N13 1.34(3) . ?
O15 N13 1.26(3) . ?
N1 C12 1.27(3) . ?
N1 C1 1.45(4) . ?
N2 C10 1.31(3) . ?
N2 C11 1.32(3) . ?
N3 C13 1.31(3) . ?
N3 C24 1.36(3) . ?
N4 C23 1.34(3) . ?
N4 C22 1.34(3) . ?
N5 C25 1.28(3) . ?
N5 C36 1.38(3) . ?
N6 C34 1.32(3) . ?
N6 C35 1.40(3) . ?
N7 C37 1.33(3) . ?
N7 C48 1.40(3) . ?
N8 C46 1.29(4) . ?
N8 C47 1.37(3) . ?
C1 C2 1.39(4) . ?
C1 H1A 0.95 . ?
C2 C3 1.40(5) . ?
C2 H2A 0.95 . ?
C3 C4 1.39(4) . ?
C3 H3A 0.95 . ?
C4 C12 1.43(3) . ?
C4 C5 1.49(4) . ?
C5 C6 1.30(5) . ?
C5 H5A 0.95 . ?
C6 C7 1.45(4) . ?
C6 H6A 0.95 . ?
C7 C8 1.40(5) . ?
C7 C11 1.44(4) . ?
C8 C9 1.34(4) . ?
C8 H8A 0.95 . ?
C9 C10 1.47(3) . ?
C9 H9A 0.95 . ?
C10 H10A 0.95 . ?
C11 C12 1.46(4) . ?
C13 C14 1.41(4) . ?
C13 H13A 0.95 . ?
C14 C15 1.38(4) . ?
C14 H14A 0.95 . ?
C15 C16 1.38(4) . ?
C15 H15A 0.95 . ?
C16 C24 1.40(3) . ?
C16 C17 1.46(4) . ?
C17 C18 1.33(4) . ?
C17 H17A 0.95 . ?
C18 C19 1.45(4) . ?
C18 H18A 0.95 . ?
C19 C20 1.39(4) . ?
C19 C23 1.41(3) . ?
C20 C21 1.33(4) . ?
C20 H20A 0.95 . ?
C21 C22 1.43(3) . ?
C21 H21A 0.95 . ?
C22 H22A 0.95 . ?
C23 C24 1.45(3) . ?
C25 C26 1.41(3) . ?
C25 H25A 0.95 . ?
C26 C27 1.38(4) . ?
C26 H26A 0.95 . ?
C27 C28 1.38(4) . ?
C27 H27A 0.95 . ?
C28 C36 1.40(3) . ?
C28 C29 1.46(4) . ?
C29 C30 1.27(4) . ?
C29 H29A 0.95 . ?
C30 C31 1.41(4) . ?
C30 H30A 0.95 . ?
C31 C35 1.33(4) . ?
C31 C32 1.43(4) . ?
C32 C33 1.38(4) . ?
C32 H32A 0.95 . ?
C33 C34 1.35(4) . ?
C33 H33A 0.95 . ?
C34 H34A 0.95 . ?
C35 C36 1.44(3) . ?
C37 C38 1.40(4) . ?
C37 H37A 0.95 . ?
C38 C39 1.38(4) . ?
C38 H38A 0.95 . ?
C39 C40 1.34(4) . ?
C39 H39A 0.95 . ?
C40 C48 1.42(4) . ?
C40 C41 1.44(4) . ?
C41 C42 1.37(5) . ?
C41 H41A 0.95 . ?
C42 C43 1.48(5) . ?
C42 H42A 0.95 . ?
C43 C44 1.36(4) . ?
C43 C47 1.40(4) . ?
C44 C45 1.43(5) . ?
C44 H44A 0.95 . ?
C45 C46 1.43(4) . ?
C45 H45A 0.95 . ?
C46 H46A 0.95 . ?
C47 C48 1.51(4) . ?
